data_7043373
loop_
_publ_author_name
'He, Piao'
'Wu, Le'
'Wu, Jin-Ting'
'Yin, Xin'
'Gozin, Michael'
'Zhang, Jian-Guo'

_publ_section_title
;
 Alkali and alkaline earth metal salts of tetrazolone: structurally
 interesting and excellently thermostable
;
_journal_name_full 'Dalton Trans.'
_journal_paper_doi 10.1039/C7DT01179B
_journal_year 2017
_chemical_formula_moiety '0.25(C8 H24 Ba4 N32 O16)'
_chemical_formula_sum 'C2 H6 Ba N8 O4'
_chemical_formula_weight 343.49
_chemical_name_systematic 'Barium 5-oxotetrazolate dehydrate'
_space_group_crystal_system monoclinic
_space_group_IT_number 15
_space_group_name_Hall '-C 2yc'
_space_group_name_H-M_alt 'C 1 2/c 1'
_symmetry_space_group_name_Hall '-C 2yc'
_symmetry_space_group_name_H-M 'C 1 2/c 1'
_atom_sites_solution_hydrogens mixed
_audit_creation_date 2017-04-18
_audit_creation_method
;
Olex2 1.2
(compiled 2017.03.28 svn.r3405 for OlexSys, GUI svn.r5335)
;
_audit_update_record
;
2017-05-25 deposited with the CCDC.
2017-06-16 downloaded from the CCDC.
;
_cell_angle_alpha 90
_cell_angle_beta 107.545(2)
_cell_angle_gamma 90
_cell_formula_units_Z 4
_cell_length_a 15.4882(13)
_cell_length_b 6.3340(5)
_cell_length_c 9.3181(8)
_cell_measurement_reflns_used 3041
_cell_measurement_temperature 298(2)
_cell_measurement_theta_max 28.208
_cell_measurement_theta_min 2.292
_cell_volume 871.60(13)
_computing_cell_refinement 'Bruker SMART'
_computing_data_collection 'Bruker SMART'
_computing_data_reduction 'Bruker SAINT'
_computing_molecular_graphics 'Olex2 (Dolomanov et al., 2009)'
_computing_publication_material 'Olex2 (Dolomanov et al., 2009)'
_computing_structure_refinement 'XL (Sheldrick, 2008)'
_computing_structure_solution 'SHELXS-97 (Sheldrick, 1990)'
_diffrn_ambient_temperature 298.15
_diffrn_measured_fraction_theta_full 0.999
_diffrn_measured_fraction_theta_max 0.999
_diffrn_measurement_device_type 'CCD area detector'
_diffrn_measurement_method 'phi and omega scans'
_diffrn_radiation_type MoK\a
_diffrn_radiation_wavelength 0.71073
_diffrn_reflns_av_unetI/netI 0.0650
_diffrn_reflns_Laue_measured_fraction_full 0.999
_diffrn_reflns_Laue_measured_fraction_max 0.999
_diffrn_reflns_limit_h_max 17
_diffrn_reflns_limit_h_min -18
_diffrn_reflns_limit_k_max 7
_diffrn_reflns_limit_k_min -7
_diffrn_reflns_limit_l_max 10
_diffrn_reflns_limit_l_min 0
_diffrn_reflns_number 769
_diffrn_reflns_point_group_measured_fraction_full 0.999
_diffrn_reflns_point_group_measured_fraction_max 0.999
_diffrn_reflns_theta_full 25.017
_diffrn_reflns_theta_max 25.017
_diffrn_reflns_theta_min 2.759
_exptl_absorpt_coefficient_mu 4.573
_exptl_absorpt_correction_T_max 0.5879
_exptl_absorpt_correction_T_min 0.3314
_exptl_absorpt_correction_type multi-scan
_exptl_absorpt_process_details sadabs
_exptl_crystal_colour white
_exptl_crystal_colour_primary white
_exptl_crystal_density_diffrn 2.618
_exptl_crystal_density_method 'not measured'
_exptl_crystal_description block
_exptl_crystal_F_000 648
_exptl_crystal_size_max 0.31
_exptl_crystal_size_mid 0.2
_exptl_crystal_size_min 0.13
_refine_diff_density_max 0.898
_refine_diff_density_min -1.705
_refine_diff_density_rms 0.239
_refine_ls_extinction_method none
_refine_ls_goodness_of_fit_ref 1.151
_refine_ls_hydrogen_treatment constr
_refine_ls_matrix_type full
_refine_ls_number_parameters 70
_refine_ls_number_reflns 769
_refine_ls_number_restraints 0
_refine_ls_restrained_S_all 1.151
_refine_ls_R_factor_all 0.0422
_refine_ls_R_factor_gt 0.0394
_refine_ls_shift/su_max 0.000
_refine_ls_shift/su_mean 0.000
_refine_ls_structure_factor_coef Fsqd
_refine_ls_weighting_details 'w=1/[\s^2^(Fo^2^)+(0.0503P)^2^+2.0705P] where P=(Fo^2^+2Fc^2^)/3'
_refine_ls_weighting_scheme calc
_refine_ls_wR_factor_gt 0.0925
_refine_ls_wR_factor_ref 0.0931
_reflns_Friedel_coverage 0.000
_reflns_number_gt 728
_reflns_number_total 769
_reflns_threshold_expression 'I > 2\s(I)'
_cod_data_source_file c7dt01179b2.cif
_cod_data_source_block 140715c
_cod_database_code 7043373
_shelx_shelxl_version_number 2014/7
_shelx_space_group_comment
;
The symmetry employed for this shelxl refinement is uniquely defined
by the following loop, which should always be used as a source of
symmetry information in preference to the above space-group names.
They are only intended as comments.
;
_shelx_estimated_absorpt_t_max 0.588
_shelx_estimated_absorpt_t_min 0.331
_olex2_refinement_description
;
1. Twinned data refinement
 Scales: 0.563(4)
 0.437(4)
2. Fixed Uiso
 At 1.2 times of:
  All N(H) groups, All O(H,H) groups
3.a Riding coordinates:
 O2(H2A,H2B)
3.b Aromatic/amide H refined with riding coordinates:
 N4(H4)
;
_olex2_submission_special_instructions 'No special instructions were received'

loop_
_space_group_symop_operation_xyz
'x, y, z'
'-x, y, -z+1/2'
'x+1/2, y+1/2, z'
'-x+1/2, y+1/2, -z+1/2'
'-x, -y, -z'
'x, -y, z-1/2'
'-x+1/2, -y+1/2, -z'
'x+1/2, -y+1/2, z-1/2'

loop_
_atom_site_label
_atom_site_type_symbol
_atom_site_fract_x
_atom_site_fract_y
_atom_site_fract_z
_atom_site_U_iso_or_equiv
_atom_site_adp_type
_atom_site_occupancy
_atom_site_site_symmetry_order
_atom_site_calc_flag
_atom_site_refinement_flags_posn
_atom_site_refinement_flags_adp
_atom_site_refinement_flags_occupancy
Ba1 Ba 0.5000 0.64215(8) 0.2500 0.0151(2) Uani 1 2 d S T P
C1 C 0.1925(5) 0.5291(10) 0.3513(17) 0.0171(14) Uani 1 1 d . . .
N1 N 0.2443(5) 0.5966(11) 0.2702(7) 0.0206(17) Uani 1 1 d . . .
N2 N 0.3312(6) 0.5904(13) 0.3587(8) 0.0218(16) Uani 1 1 d . . .
N3 N 0.3355(5) 0.5221(11) 0.4943(8) 0.0171(16) Uani 1 1 d . . .
N4 N 0.2499(5) 0.4879(10) 0.4909(8) 0.0144(17) Uani 1 1 d . . .
H4 H 0.2333 0.4457 0.5663 0.017 Uiso 1 1 calc R . .
O1 O 0.1068(3) 0.5051(9) 0.3091(13) 0.0255(11) Uani 1 1 d . . .
O2 O 0.5107(4) 0.2562(9) 0.0682(6) 0.0256(13) Uani 1 1 d . . .
H2A H 0.5544 0.2023 0.1348 0.031 Uiso 1 1 d R . .
H2B H 0.4657 0.2023 0.0868 0.031 Uiso 1 1 d R . .

loop_
_atom_site_aniso_label
_atom_site_aniso_U_11
_atom_site_aniso_U_22
_atom_site_aniso_U_33
_atom_site_aniso_U_23
_atom_site_aniso_U_13
_atom_site_aniso_U_12
Ba1 0.0135(3) 0.0159(4) 0.0153(4) 0.000 0.0034(3) 0.000
C1 0.020(3) 0.012(4) 0.022(4) -0.001(4) 0.011(5) 0.001(3)
N1 0.025(4) 0.021(4) 0.014(3) 0.000(3) 0.002(3) -0.001(4)
N2 0.025(4) 0.026(4) 0.016(3) -0.004(3) 0.009(3) 0.000(4)
N3 0.012(4) 0.024(4) 0.015(4) -0.002(3) 0.003(3) -0.001(3)
N4 0.017(4) 0.022(5) 0.003(3) 0.002(2) 0.001(3) -0.001(3)
O1 0.012(2) 0.032(3) 0.033(4) -0.002(2) 0.007(6) 0.000(2)
O2 0.019(3) 0.030(3) 0.025(3) 0.010(2) 0.003(2) 0.001(3)

loop_
_atom_type_symbol
_atom_type_description
_atom_type_scat_dispersion_real
_atom_type_scat_dispersion_imag
_atom_type_scat_source
C C 0.0033 0.0016 'International Tables Vol C Tables 4.2.6.8 and 6.1.1.4'
H H 0.0000 0.0000 'International Tables Vol C Tables 4.2.6.8 and 6.1.1.4'
N N 0.0061 0.0033 'International Tables Vol C Tables 4.2.6.8 and 6.1.1.4'
O O 0.0106 0.0060 'International Tables Vol C Tables 4.2.6.8 and 6.1.1.4'
Ba Ba -0.3244 2.2819 'International Tables Vol C Tables 4.2.6.8 and 6.1.1.4'

loop_
_geom_angle_atom_site_label_1
_geom_angle_atom_site_label_2
_geom_angle_atom_site_label_3
_geom_angle
_geom_angle_site_symmetry_1
_geom_angle_site_symmetry_3
N2 Ba1 N2 167.8(3) 2_655 .
N2 Ba1 N3 68.64(17) . 6_565
N2 Ba1 N3 68.64(17) 2_655 5_666
N2 Ba1 N3 107.04(16) 2_655 6_565
N2 Ba1 N3 107.04(16) . 5_666
N3 Ba1 N3 140.7(3) 6_565 5_666
O1 Ba1 N2 122.2(3) 3 .
O1 Ba1 N2 69.0(2) 3 2_655
O1 Ba1 N2 122.2(3) 4 2_655
O1 Ba1 N2 69.0(2) 4 .
O1 Ba1 N3 136.9(2) 4 5_666
O1 Ba1 N3 79.8(2) 3 5_666
O1 Ba1 N3 79.8(2) 4 6_565
O1 Ba1 N3 136.9(2) 3 6_565
O1 Ba1 O1 68.9(2) 3 4
O1 Ba1 O2 82.6(3) 3 5_665
O1 Ba1 O2 130.6(2) 4 2_655
O1 Ba1 O2 130.6(2) 3 .
O1 Ba1 O2 77.0(3) 3 6_566
O1 Ba1 O2 77.0(3) 4 5_665
O1 Ba1 O2 82.6(3) 4 6_566
O1 Ba1 O2 133.6(2) 4 .
O1 Ba1 O2 133.6(2) 3 2_655
O2 Ba1 N2 123.22(18) 6_566 2_655
O2 Ba1 N2 59.85(18) 5_665 2_655
O2 Ba1 N2 59.86(18) 6_566 .
O2 Ba1 N2 107.09(19) 2_655 2_655
O2 Ba1 N2 107.09(19) . .
O2 Ba1 N2 62.2(2) 2_655 .
O2 Ba1 N2 62.2(2) . 2_655
O2 Ba1 N2 123.22(18) 5_665 .
O2 Ba1 N3 61.46(17) 6_566 5_666
O2 Ba1 N3 61.46(17) 5_665 6_565
O2 Ba1 N3 128.49(17) 6_566 6_565
O2 Ba1 N3 128.49(17) 5_665 5_666
O2 Ba1 N3 57.71(18) . 6_565
O2 Ba1 N3 57.71(18) 2_655 5_666
O2 Ba1 N3 89.31(17) . 5_666
O2 Ba1 N3 89.31(17) 2_655 6_565
O2 Ba1 O2 71.23(19) 2_655 .
O2 Ba1 O2 67.19(17) 5_665 .
O2 Ba1 O2 67.19(17) 6_566 2_655
O2 Ba1 O2 137.54(11) 5_665 2_655
O2 Ba1 O2 155.1(2) 6_566 5_665
O2 Ba1 O2 137.54(11) 6_566 .
N1 C1 N4 105.9(6) . .
O1 C1 N1 127.9(14) . .
O1 C1 N4 126.2(14) . .
C1 N1 N2 107.8(7) . .
N1 N2 Ba1 125.6(5) . .
N3 N2 Ba1 123.0(6) . .
N3 N2 N1 110.4(8) . .
N2 N3 Ba1 129.8(6) . 5_666
N2 N3 N4 105.5(8) . .
N4 N3 Ba1 123.0(5) . 5_666
C1 N4 H4 124.8 . .
N3 N4 C1 110.5(7) . .
N3 N4 H4 124.8 . .
C1 O1 Ba1 131.3(5) . 3_445
Ba1 O2 Ba1 112.81(17) 5_665 .
Ba1 O2 H2A 94.8 . .
Ba1 O2 H2A 127.7 5_665 .
Ba1 O2 H2B 119.4 5_665 .
Ba1 O2 H2B 91.4 . .
H2A O2 H2B 102.4 . .

loop_
_geom_bond_atom_site_label_1
_geom_bond_atom_site_label_2
_geom_bond_distance
_geom_bond_site_symmetry_2
Ba1 N2 3.093(8) .
Ba1 N2 3.093(8) 2_655
Ba1 N3 3.096(7) 5_666
Ba1 N3 3.096(7) 6_565
Ba1 O1 2.788(5) 4
Ba1 O1 2.788(5) 3
Ba1 O2 2.990(5) 6_566
Ba1 O2 2.990(5) 5_665
Ba1 O2 3.007(6) 2_655
Ba1 O2 3.007(6) .
C1 N1 1.327(14) .
C1 N4 1.361(15) .
C1 O1 1.275(8) .
N1 N2 1.350(11) .
N2 N3 1.318(9) .
N3 Ba1 3.096(7) 5_666
N3 N4 1.335(11) .
N4 H4 0.8600 .
O1 Ba1 2.788(5) 3_445
O2 Ba1 2.990(5) 5_665
O2 H2A 0.8401 .
O2 H2B 0.8400 .

loop_
_geom_torsion_atom_site_label_1
_geom_torsion_atom_site_label_2
_geom_torsion_atom_site_label_3
_geom_torsion_atom_site_label_4
_geom_torsion
_geom_torsion_site_symmetry_1
_geom_torsion_site_symmetry_4
Ba1 N2 N3 Ba1 -4.7(11) . 5_666
Ba1 N2 N3 N4 -170.0(4) . .
Ba1 N3 N4 C1 -164.7(5) 5_666 .
C1 N1 N2 Ba1 168.3(5) . .
C1 N1 N2 N3 -0.5(10) . .
N1 C1 N4 N3 -2.2(9) . .
N1 C1 O1 Ba1 106.9(10) . 3_445
N1 N2 N3 Ba1 164.5(5) . 5_666
N1 N2 N3 N4 -0.8(10) . .
N2 N3 N4 C1 1.8(9) . .
N4 C1 N1 N2 1.6(9) . .
N4 C1 O1 Ba1 -72.6(17) . 3_445
O1 C1 N1 N2 -177.9(9) . .
O1 C1 N4 N3 177.4(8) . .

loop_
_twin_individual_id
_twin_individual_mass_fraction_refined
1 0.563(4)
2 0.437(4)
